data_4083912
loop_
_publ_author_name
'Chadwick, F. Mark'
'Cooper, Robert T.'
'Ashley, Andrew E.'
'Buffet, Jean-Charles'
'O&#x2019;Hare, Dermot M.'

_publ_section_title
;
 Early Transition Metal Permethylpentalene Complexes for the
 Polymerization of Ethylene
;
_journal_issue 14
_journal_name_full Organometallics
_journal_page_first 3775
_journal_paper_doi 10.1021/om5004754
_journal_volume 33
_journal_year 2014
_chemical_compound_source SYN
_chemical_formula_moiety 'C24 H28 Zr1'
_chemical_formula_sum 'C24 H28 Zr'
_chemical_formula_weight 407.71
_chemical_melting_point ?
_space_group_IT_number 2
_symmetry_cell_setting triclinic
_symmetry_space_group_name_Hall '-P 1'
_symmetry_space_group_name_H-M 'P -1'
_atom_sites_solution_hydrogens difmap
_atom_sites_solution_primary direct
_audit_creation_date 11-12-07
_audit_creation_method CRYSTALS_ver_14.23
_cell_angle_alpha 75.8081(7)
_cell_angle_beta 86.3727(7)
_cell_angle_gamma 62.3999(7)
_cell_formula_units_Z 2
_cell_length_a 8.83040(10)
_cell_length_b 8.87830(10)
_cell_length_c 14.3868(2)
_cell_measurement_reflns_used 4016
_cell_measurement_temperature 150
_cell_measurement_theta_max 27
_cell_measurement_theta_min 5
_cell_volume 967.39(2)
_computing_cell_refinement 'DENZO/SCALEPACK (Otwinowski & Minor, 1997)'
_computing_data_collection 'COLLECT (Nonius, 2001).'
_computing_data_reduction 'DENZO/SCALEPACK (Otwinowski & Minor, 1997)'
_computing_molecular_graphics 'CAMERON (Watkin et al., 1996)'
_computing_publication_material 'CRYSTALS (Betteridge et al., 2003)'
_computing_structure_refinement 'CRYSTALS (Betteridge et al., 2003)'
_computing_structure_solution 'SIR92 (Altomare et al., 1994)'
_diffrn_ambient_temperature 150
_diffrn_measured_fraction_theta_full 0.992
_diffrn_measured_fraction_theta_max 0.991
_diffrn_measurement_device Area
_diffrn_measurement_device_type 'Nonius KappaCCD'
_diffrn_measurement_method \w
_diffrn_radiation_monochromator graphite
_diffrn_radiation_type 'Mo K\a'
_diffrn_radiation_wavelength 0.71073
_diffrn_reflns_av_R_equivalents 0.013
_diffrn_reflns_limit_h_max 11
_diffrn_reflns_limit_h_min -11
_diffrn_reflns_limit_k_max 11
_diffrn_reflns_limit_k_min -11
_diffrn_reflns_limit_l_max 18
_diffrn_reflns_limit_l_min -18
_diffrn_reflns_number 15410
_diffrn_reflns_theta_full 26.933
_diffrn_reflns_theta_max 27.483
_diffrn_reflns_theta_min 5.185
_diffrn_standards_number 0
_exptl_absorpt_coefficient_mu 0.571
_exptl_absorpt_correction_T_max 0.80
_exptl_absorpt_correction_T_min 0.69
_exptl_absorpt_correction_type multi-scan
_exptl_absorpt_process_details 'DENZO/SCALEPACK (Otwinowski & Minor, 1997)'
_exptl_crystal_colour yellow
_exptl_crystal_density_diffrn 1.400
_exptl_crystal_density_meas ?
_exptl_crystal_density_method 'not measured'
_exptl_crystal_description block
_exptl_crystal_F_000 424
_exptl_crystal_size_max 0.600
_exptl_crystal_size_mid 0.500
_exptl_crystal_size_min 0.400
_refine_diff_density_max 0.55
_refine_diff_density_min -0.53
_refine_ls_extinction_method None
_refine_ls_goodness_of_fit_ref 0.6545
_refine_ls_hydrogen_treatment constr
_refine_ls_matrix_type full
_refine_ls_number_parameters 226
_refine_ls_number_reflns 4411
_refine_ls_number_restraints 0
_refine_ls_R_factor_all 0.0284
_refine_ls_R_factor_gt 0.0268
_refine_ls_shift/su_max 0.0014475
_refine_ls_shift/su_mean 0.0000271
_refine_ls_structure_factor_coef Fsqd
_refine_ls_weighting_details
;
 Method, part 1, Chebychev polynomial, (Watkin, 1994, Prince, 1982) 
 [weight] = 1.0/[A~0~*T~0~(x)+A~1~*T~1~(x) ... +A~n-1~]*T~n-1~(x)] 
 where A~i~ are the Chebychev coefficients listed below and x= Fcalc/Fmax 
 Method = Robust Weighting (Prince, 1982) 
 W = [weight] * [1-(deltaF/6*sigmaF)^2^]^2^ 
 A~i~ are: 
 63.7 102. 59.3 25.0 6.23 
;
_refine_ls_weighting_scheme calc
_refine_ls_wR_factor_all 0.0679
_refine_ls_wR_factor_gt 0.0659
_refine_ls_wR_factor_ref 0.0679
_reflns_limit_h_max 11
_reflns_limit_h_min -11
_reflns_limit_k_max 11
_reflns_limit_k_min -11
_reflns_limit_l_max 18
_reflns_limit_l_min 0
_reflns_number_gt 4213
_reflns_number_total 4411
_reflns_threshold_expression I>2.0\s(I)
_oxford_diffrn_Wilson_B_factor 1.64
_oxford_diffrn_Wilson_scale 1.07
_oxford_refine_ls_r_factor_ref 0.0284
_oxford_refine_ls_scale 1.062(3)
_oxford_reflns_number_all 4411
_oxford_reflns_threshold_expression_ref I>-3.0\s(I)
_oxford_structure_analysis_title 070fmc11
_cod_data_source_file om5004754_si_001.cif
_cod_data_source_block 2Zr
_cod_depositor_comments
;
The following automatic conversions were performed:

'_chemical_melting_point' value 'not measured' was changed to '?' -
the value is undefined or not given.

'_symmetry_cell_setting' value
'Triclinic' changed to 'triclinic' according to
/usr/data/users/saulius/crontab/automatic-downloads/rss-feeds/ACS/lib/dictionaries/cif_core.dic
dictionary named 'cif_core.dic' version 2.4.2 from
2011-04-26.

'_atom_sites_solution_primary' value 'Direct' changed to
'direct' according to
/usr/data/users/saulius/crontab/automatic-downloads/rss-feeds/ACS/lib/dictionaries/cif_core.dic
dictionary named 'cif_core.dic' version 2.4.2 from 2011-04-26.

Automatic conversion script
Id: cif_fix_values 2281 2013-09-26 08:29:07Z andrius 

 Adding full bibliography for 4083908--4083915.cif.

The following automatic conversions were performed:

'_exptl_crystal_density_meas' value 'not measured' was changed to '?'
- the value is perceived as not measured.

Automatic conversion script
Id: cif_fix_values 3008 2015-01-20 13:52:24Z robertas 
;
_cod_original_sg_symbol_H-M 'P -1 '
_cod_original_formula_sum 'C24 H28 Zr1'
_cod_database_code 4083912

loop_
_symmetry_equiv_pos_as_xyz
x,y,z
-x,-y,-z

loop_
_atom_site_label
_atom_site_type_symbol
_atom_site_fract_x
_atom_site_fract_y
_atom_site_fract_z
_atom_site_U_iso_or_equiv
_atom_site_occupancy
_atom_site_adp_type
_atom_site_refinement_flags_posn
Zr1 Zr 0.817565(18) 0.145632(19) 0.248651(11) 0.0171 1.0000 Uani .
C1 C 0.5911(2) 0.1786(2) 0.13005(12) 0.0245 1.0000 Uani .
C2 C 0.6855(2) 0.2527(3) 0.07086(13) 0.0310 1.0000 Uani .
C3 C 0.6907(2) 0.3874(3) 0.10644(14) 0.0303 1.0000 Uani .
C4 C 0.5877(2) 0.4056(2) 0.18858(13) 0.0233 1.0000 Uani .
C5 C 0.6132(2) 0.4287(2) 0.28117(14) 0.0247 1.0000 Uani .
C6 C 0.5703(2) 0.3125(2) 0.35115(13) 0.0217 1.0000 Uani .
C7 C 0.5210(2) 0.2145(2) 0.30721(12) 0.0191 1.0000 Uani .
C8 C 0.5314(2) 0.2703(2) 0.20544(12) 0.0197 1.0000 Uani .
C9 C 0.5446(3) 0.0460(3) 0.11025(15) 0.0341 1.0000 Uani .
C10 C 0.7602(3) 0.2041(4) -0.02046(15) 0.0492 1.0000 Uani .
C11 C 0.7615(3) 0.5079(3) 0.05385(19) 0.0480 1.0000 Uani .
C12 C 0.6468(3) 0.5697(3) 0.30120(19) 0.0379 1.0000 Uani .
C13 C 0.5698(3) 0.2978(3) 0.45738(14) 0.0325 1.0000 Uani .
C14 C 0.4508(2) 0.0946(3) 0.35983(13) 0.0257 1.0000 Uani .
C15 C 1.0300(3) 0.2563(3) 0.2485(2) 0.0478 1.0000 Uani .
C16 C 1.1051(3) 0.1229(5) 0.2021(2) 0.0565 1.0000 Uani .
C17 C 1.1381(3) -0.0307(4) 0.2666(4) 0.0711 1.0000 Uani .
C18 C 1.0864(4) 0.0049(5) 0.3541(3) 0.0751 1.0000 Uani .
C19 C 1.0198(3) 0.1848(5) 0.3430(2) 0.0599 1.0000 Uani .
C20 C 0.8337(2) -0.1492(2) 0.28958(13) 0.0217 1.0000 Uani .
C21 C 0.9519(3) -0.2447(3) 0.22606(17) 0.0319 1.0000 Uani .
C22 C 1.0904(3) -0.3855(3) 0.2807(2) 0.0465 1.0000 Uani .
C23 C 1.0608(3) -0.3883(3) 0.3787(2) 0.0496 1.0000 Uani .
C24 C 0.9053(3) -0.2487(3) 0.38533(16) 0.0340 1.0000 Uani .
H91 H 0.4954 -0.0013 0.1659 0.0519 1.0000 Uiso R
H93 H 0.6413 -0.0505 0.0932 0.0512 1.0000 Uiso R
H92 H 0.4595 0.0997 0.0582 0.0517 1.0000 Uiso R
H101 H 0.8610 0.2177 -0.0309 0.0732 1.0000 Uiso R
H103 H 0.7919 0.0852 -0.0195 0.0733 1.0000 Uiso R
H102 H 0.6812 0.2790 -0.0751 0.0733 1.0000 Uiso R
H111 H 0.7714 0.5748 0.0940 0.0723 1.0000 Uiso R
H112 H 0.8731 0.4404 0.0327 0.0721 1.0000 Uiso R
H113 H 0.6873 0.5848 -0.0017 0.0723 1.0000 Uiso R
H121 H 0.7149 0.5265 0.3608 0.0573 1.0000 Uiso R
H122 H 0.7069 0.6044 0.2504 0.0569 1.0000 Uiso R
H123 H 0.5381 0.6706 0.3057 0.0573 1.0000 Uiso R
H131 H 0.6123 0.1754 0.4920 0.0495 1.0000 Uiso R
H132 H 0.6420 0.3412 0.4759 0.0491 1.0000 Uiso R
H133 H 0.4561 0.3623 0.4760 0.0497 1.0000 Uiso R
H142 H 0.4277 0.0394 0.3172 0.0386 1.0000 Uiso R
H141 H 0.5310 0.0036 0.4108 0.0386 1.0000 Uiso R
H143 H 0.3458 0.1590 0.3891 0.0390 1.0000 Uiso R
H151 H 1.0006 0.3776 0.2207 0.0583 1.0000 Uiso R
H161 H 1.1332 0.1373 0.1345 0.0693 1.0000 Uiso R
H171 H 1.1944 -0.1453 0.2536 0.0856 1.0000 Uiso R
H181 H 1.1028 -0.0789 0.4133 0.0906 1.0000 Uiso R
H191 H 0.9763 0.2485 0.3926 0.0728 1.0000 Uiso R
H201 H 0.7140 -0.1126 0.2776 0.0269 1.0000 Uiso R
H211 H 0.9356 -0.2129 0.1585 0.0378 1.0000 Uiso R
H221 H 1.1879 -0.4662 0.2570 0.0559 1.0000 Uiso R
H231 H 1.1363 -0.4719 0.4313 0.0608 1.0000 Uiso R
H241 H 0.8542 -0.2210 0.4417 0.0413 1.0000 Uiso R

loop_
_atom_site_aniso_label
_atom_site_aniso_U_11
_atom_site_aniso_U_22
_atom_site_aniso_U_33
_atom_site_aniso_U_23
_atom_site_aniso_U_13
_atom_site_aniso_U_12
Zr1 0.01365(9) 0.01546(9) 0.02096(9) -0.00286(6) 0.00025(6) -0.00642(6)
C1 0.0203(8) 0.0263(8) 0.0209(8) -0.0068(7) -0.0042(6) -0.0046(7)
C2 0.0229(8) 0.0330(10) 0.0205(8) 0.0001(7) -0.0016(7) -0.0022(7)
C3 0.0217(8) 0.0277(9) 0.0287(9) 0.0054(7) -0.0003(7) -0.0067(7)
C4 0.0172(7) 0.0157(7) 0.0300(9) -0.0004(6) -0.0014(6) -0.0039(6)
C5 0.0206(8) 0.0160(7) 0.0373(10) -0.0089(7) -0.0002(7) -0.0069(6)
C6 0.0161(7) 0.0212(8) 0.0283(8) -0.0108(6) 0.0006(6) -0.0066(6)
C7 0.0138(7) 0.0205(7) 0.0225(8) -0.0069(6) 0.0004(6) -0.0066(6)
C8 0.0134(7) 0.0192(7) 0.0229(8) -0.0043(6) -0.0031(6) -0.0045(6)
C9 0.0330(10) 0.0347(10) 0.0328(10) -0.0172(8) -0.0098(8) -0.0084(8)
C10 0.0408(12) 0.0581(15) 0.0223(9) -0.0054(9) 0.0043(9) -0.0038(11)
C11 0.0361(11) 0.0407(12) 0.0484(13) 0.0180(10) 0.0015(10) -0.0161(10)
C12 0.0338(10) 0.0231(9) 0.0635(14) -0.0183(9) 0.0034(10) -0.0149(8)
C13 0.0306(10) 0.0398(11) 0.0302(9) -0.0196(8) 0.0033(7) -0.0139(9)
C14 0.0213(8) 0.0313(9) 0.0300(9) -0.0089(7) 0.0050(7) -0.0166(7)
C15 0.0270(10) 0.0279(10) 0.090(2) 0.0016(11) -0.0136(11) -0.0193(9)
C16 0.0292(11) 0.107(3) 0.0531(15) -0.0330(16) 0.0160(10) -0.0425(15)
C17 0.0145(10) 0.0352(13) 0.167(4) -0.0421(19) -0.0146(15) -0.0037(9)
C18 0.0466(15) 0.090(2) 0.080(2) 0.051(2) -0.0448(16) -0.0536(17)
C19 0.0277(11) 0.114(3) 0.0660(17) -0.0567(19) 0.0079(11) -0.0395(15)
C20 0.0193(7) 0.0165(7) 0.0290(8) -0.0044(6) 0.0010(6) -0.0084(6)
C21 0.0301(9) 0.0248(9) 0.0475(11) -0.0168(8) 0.0104(8) -0.0153(8)
C22 0.0239(10) 0.0197(9) 0.095(2) -0.0184(11) 0.0059(11) -0.0074(8)
C23 0.0368(12) 0.0242(10) 0.0772(18) 0.0121(11) -0.0240(12) -0.0140(9)
C24 0.0376(11) 0.0297(10) 0.0359(10) 0.0022(8) -0.0070(8) -0.0202(9)

loop_
_atom_type_symbol
_atom_type_scat_dispersion_real
_atom_type_scat_dispersion_imag
_atom_type_scat_Cromer_Mann_a1
_atom_type_scat_Cromer_Mann_b1
_atom_type_scat_Cromer_Mann_a2
_atom_type_scat_Cromer_Mann_b2
_atom_type_scat_Cromer_Mann_a3
_atom_type_scat_Cromer_Mann_b3
_atom_type_scat_Cromer_Mann_a4
_atom_type_scat_Cromer_Mann_b4
_atom_type_scat_Cromer_Mann_c
_atom_type_scat_source
Zr -2.9673 0.5597 17.8765 1.2762 10.9480 11.9160 5.4173 0.1176 3.6572 87.6627 2.0693 'International Tables Vol C 4.2.6.8 and 6.1.1.4'
C 0.0033 0.0016 2.3100 20.8439 1.0200 10.2075 1.5886 0.5687 0.8650 51.6512 0.2156 'International Tables Vol C 4.2.6.8 and 6.1.1.4'
H 0.0000 0.0000 0.4930 10.5109 0.3229 26.1257 0.1402 3.1424 0.0408 57.7998 0.0030 'International Tables Vol C 4.2.6.8 and 6.1.1.4'

loop_
_geom_angle_atom_site_label_1
_geom_angle_atom_site_label_2
_geom_angle_atom_site_label_3
_geom_angle
_geom_angle_publ_flag
C1 Zr1 C2 31.40(6) yes
C1 Zr1 C3 55.59(7) yes
C2 Zr1 C3 32.43(7) yes
C1 Zr1 C4 57.85(6) yes
C2 Zr1 C4 55.50(6) yes
C3 Zr1 C4 35.40(6) yes
C1 Zr1 C5 89.18(6) yes
C2 Zr1 C5 90.57(6) yes
C3 Zr1 C5 64.93(7) yes
C4 Zr1 C5 35.27(6) yes
C1 Zr1 C6 88.71(5) yes
C2 Zr1 C6 106.19(6) yes
C3 Zr1 C6 91.09(6) yes
C4 Zr1 C6 55.93(6) yes
C5 Zr1 C6 32.45(6) yes
C1 Zr1 C7 62.30(5) yes
C2 Zr1 C7 88.53(6) yes
C3 Zr1 C7 89.85(6) yes
C4 Zr1 C7 58.34(6) yes
C5 Zr1 C7 55.77(6) yes
C1 Zr1 C8 33.82(6) yes
C2 Zr1 C8 54.76(6) yes
C3 Zr1 C8 59.06(6) yes
C4 Zr1 C8 37.51(6) yes
C5 Zr1 C8 58.82(6) yes
C1 Zr1 C15 137.51(8) yes
C2 Zr1 C15 106.56(8) yes
C3 Zr1 C15 84.03(8) yes
C4 Zr1 C15 97.84(7) yes
C5 Zr1 C15 84.26(7) yes
C1 Zr1 C16 123.94(8) yes
C2 Zr1 C16 95.22(8) yes
C3 Zr1 C16 88.22(9) yes
C4 Zr1 C16 116.43(10) yes
C5 Zr1 C16 114.48(9) yes
C1 Zr1 C17 132.66(10) yes
C2 Zr1 C17 114.90(12) yes
C3 Zr1 C17 118.17(12) yes
C4 Zr1 C17 147.63(10) yes
C5 Zr1 C17 133.83(7) yes
C1 Zr1 C18 159.29(12) yes
C2 Zr1 C18 145.93(11) yes
C3 Zr1 C18 136.39(8) yes
C4 Zr1 C18 142.74(11) yes
C5 Zr1 C18 111.07(13) yes
C1 Zr1 C19 166.72(10) yes
C2 Zr1 C19 138.10(10) yes
C3 Zr1 C19 111.35(10) yes
C4 Zr1 C19 110.62(10) yes
C5 Zr1 C19 82.08(9) yes
C1 Zr1 C20 76.99(6) yes
C2 Zr1 C20 98.55(6) yes
C3 Zr1 C20 130.44(7) yes
C4 Zr1 C20 127.75(6) yes
C5 Zr1 C20 133.65(6) yes
C6 Zr1 C7 31.88(5) yes
C6 Zr1 C8 55.25(6) yes
C7 Zr1 C8 34.17(5) yes
C6 Zr1 C15 106.31(8) yes
C7 Zr1 C15 137.77(8) yes
C8 Zr1 C15 135.36(7) yes
C6 Zr1 C16 138.02(8) yes
C7 Zr1 C16 169.69(8) yes
C8 Zr1 C16 146.87(9) yes
C15 Zr1 C16 31.93(10) yes
C6 Zr1 C17 137.54(11) yes
C7 Zr1 C17 151.98(11) yes
C8 Zr1 C17 166.35(10) yes
C15 Zr1 C17 52.68(8) yes
C16 Zr1 C17 31.42(12) yes
C6 Zr1 C18 105.92(12) yes
C7 Zr1 C18 125.27(10) yes
C8 Zr1 C18 159.29(11) yes
C15 Zr1 C18 52.89(8) yes
C16 Zr1 C18 52.37(10) yes
C6 Zr1 C19 89.22(7) yes
C7 Zr1 C19 119.14(7) yes
C8 Zr1 C19 140.52(8) yes
C15 Zr1 C19 31.85(10) yes
C16 Zr1 C19 52.66(9) yes
C6 Zr1 C20 102.29(6) yes
C7 Zr1 C20 79.01(5) yes
C8 Zr1 C20 90.28(6) yes
C15 Zr1 C20 134.32(7) yes
C16 Zr1 C20 109.81(9) yes
C17 Zr1 C18 31.74(13) yes
C17 Zr1 C19 52.91(10) yes
C18 Zr1 C19 32.29(12) yes
C17 Zr1 C20 82.30(8) yes
C18 Zr1 C20 85.47(9) yes
C19 Zr1 C20 116.26(10) yes
Zr1 C1 C2 76.73(11) yes
Zr1 C1 C8 62.32(9) yes
C2 C1 C8 106.63(16) yes
Zr1 C1 C9 131.14(12) yes
C2 C1 C9 125.93(17) yes
C8 C1 C9 127.03(17) yes
C1 C2 Zr1 71.87(10) yes
C1 C2 C3 110.93(17) yes
Zr1 C2 C3 66.13(10) yes
C1 C2 C10 124.3(2) yes
Zr1 C2 C10 132.17(14) yes
C3 C2 C10 124.7(2) yes
Zr1 C3 C2 81.45(11) yes
Zr1 C3 C4 65.34(9) yes
C2 C3 C4 106.85(16) yes
Zr1 C3 C11 127.67(14) yes
C2 C3 C11 124.5(2) yes
C4 C3 C11 127.6(2) yes
C3 C4 Zr1 79.26(10) yes
C3 C4 C5 131.87(17) yes
Zr1 C4 C5 80.10(10) yes
C3 C4 C8 107.23(16) yes
Zr1 C4 C8 72.64(9) yes
C5 C4 C8 107.22(15) yes
Zr1 C5 C4 64.63(9) yes
Zr1 C5 C6 79.47(10) yes
C4 C5 C6 106.90(15) yes
Zr1 C5 C12 129.13(13) yes
C4 C5 C12 127.33(18) yes
C6 C5 C12 124.91(18) yes
C5 C6 Zr1 68.08(9) yes
C5 C6 C7 110.93(15) yes
Zr1 C6 C7 71.24(9) yes
C5 C6 C13 125.59(16) yes
Zr1 C6 C13 129.57(12) yes
C7 C6 C13 123.44(16) yes
Zr1 C7 C6 76.88(9) yes
Zr1 C7 C8 63.70(8) yes
C6 C7 C8 106.84(15) yes
Zr1 C7 C14 130.36(11) yes
C6 C7 C14 124.11(15) yes
C8 C7 C14 128.60(15) yes
C4 C8 C1 108.20(15) yes
C4 C8 C7 108.09(14) yes
C1 C8 C7 133.37(16) yes
C4 C8 Zr1 69.85(9) yes
C1 C8 Zr1 83.86(10) yes
C7 C8 Zr1 82.13(9) yes
C1 C9 H91 111.7 no
C1 C9 H93 112.2 no
H91 C9 H93 108.2 no
C1 C9 H92 110.1 no
H91 C9 H92 106.7 no
H93 C9 H92 107.7 no
C2 C10 H101 110.0 no
C2 C10 H103 112.9 no
H101 C10 H103 106.8 no
C2 C10 H102 111.1 no
H101 C10 H102 107.3 no
H103 C10 H102 108.4 no
C3 C11 H111 111.5 no
C3 C11 H112 109.8 no
H111 C11 H112 108.6 no
C3 C11 H113 108.6 no
H111 C11 H113 110.1 no
H112 C11 H113 108.2 no
C5 C12 H121 110.2 no
C5 C12 H122 109.4 no
H121 C12 H122 109.1 no
C5 C12 H123 109.4 no
H121 C12 H123 109.4 no
H122 C12 H123 109.3 no
C6 C13 H131 109.7 no
C6 C13 H132 110.8 no
H131 C13 H132 108.6 no
C6 C13 H133 110.7 no
H131 C13 H133 108.0 no
H132 C13 H133 109.1 no
C7 C14 H142 110.7 no
C7 C14 H141 111.1 no
H142 C14 H141 108.1 no
C7 C14 H143 110.6 no
H142 C14 H143 108.9 no
H141 C14 H143 107.3 no
Zr1 C15 C16 75.02(13) yes
Zr1 C15 C19 74.71(13) yes
C16 C15 C19 108.3(2) yes
Zr1 C15 H151 121.3 no
C16 C15 H151 125.7 no
C19 C15 H151 125.7 no
Zr1 C16 C15 73.05(13) yes
Zr1 C16 C17 74.33(14) yes
C15 C16 C17 108.4(3) yes
Zr1 C16 H161 120.3 no
C15 C16 H161 125.1 no
C17 C16 H161 126.5 no
Zr1 C17 C16 74.25(14) yes
Zr1 C17 C18 73.80(15) yes
C16 C17 C18 108.2(3) yes
Zr1 C17 H171 120.7 no
C16 C17 H171 125.6 no
C18 C17 H171 126.1 no
Zr1 C18 C17 74.46(14) yes
Zr1 C18 C19 73.79(14) yes
C17 C18 C19 107.9(2) yes
Zr1 C18 H181 122.1 no
C17 C18 H181 126.3 no
C19 C18 H181 125.6 no
Zr1 C19 C18 73.92(14) yes
Zr1 C19 C15 73.44(13) yes
C18 C19 C15 107.2(3) yes
Zr1 C19 H191 119.2 no
C18 C19 H191 127.0 no
C15 C19 H191 125.8 no
Zr1 C20 C21 106.29(12) yes
Zr1 C20 C24 113.33(12) yes
C21 C20 C24 105.62(17) yes
Zr1 C20 H201 97.6 no
C21 C20 H201 117.3 no
C24 C20 H201 116.4 no
C20 C21 C22 108.5(2) yes
C20 C21 H211 124.7 no
C22 C21 H211 126.8 no
C21 C22 C23 108.4(2) yes
C21 C22 H221 125.9 no
C23 C22 H221 125.7 no
C22 C23 C24 109.0(2) yes
C22 C23 H231 125.6 no
C24 C23 H231 125.4 no
C20 C24 C23 108.3(2) yes
C20 C24 H241 125.0 no
C23 C24 H241 126.6 no

loop_
_geom_bond_atom_site_label_1
_geom_bond_atom_site_label_2
_geom_bond_distance
_geom_bond_publ_flag
Zr1 C1 2.5769(17) yes
Zr1 C2 2.6391(18) yes
Zr1 C3 2.4404(18) yes
Zr1 C4 2.2575(16) yes
Zr1 C5 2.4612(17) yes
Zr1 C6 2.6083(17) yes
Zr1 C7 2.5360(16) yes
Zr1 C8 2.2952(15) yes
Zr1 C15 2.488(2) yes
Zr1 C16 2.513(2) yes
Zr1 C17 2.514(2) yes
Zr1 C18 2.505(2) yes
Zr1 C19 2.504(2) yes
Zr1 C20 2.4757(16) yes
C1 C2 1.413(3) yes
C1 C8 1.443(2) yes
C1 C9 1.504(3) yes
C2 C3 1.431(3) yes
C2 C10 1.501(3) yes
C3 C4 1.439(3) yes
C3 C11 1.508(3) yes
C4 C5 1.443(3) yes
C4 C8 1.464(2) yes
C5 C6 1.424(3) yes
C5 C12 1.507(2) yes
C6 C7 1.415(2) yes
C6 C13 1.502(3) yes
C7 C8 1.438(2) yes
C7 C14 1.499(2) yes
C9 H91 0.982 no
C9 H93 0.960 no
C9 H92 0.958 no
C10 H101 0.950 no
C10 H103 0.955 no
C10 H102 0.964 no
C11 H111 0.957 no
C11 H112 0.963 no
C11 H113 0.959 no
C12 H121 0.966 no
C12 H122 0.950 no
C12 H123 0.976 no
C13 H131 0.975 no
C13 H132 0.962 no
C13 H133 0.957 no
C14 H142 0.955 no
C14 H141 0.968 no
C14 H143 0.970 no
C15 C16 1.375(4) yes
C15 C19 1.370(4) yes
C15 H151 0.964 no
C16 C17 1.361(5) yes
C16 H161 0.980 no
C17 C18 1.373(5) yes
C17 H171 0.964 no
C18 C19 1.393(5) yes
C18 H181 0.951 no
C19 H191 0.968 no
C20 C21 1.443(3) yes
C20 C24 1.440(3) yes
C20 H201 0.964 no
C21 C22 1.378(3) yes
C21 H211 0.943 no
C22 C23 1.413(4) yes
C22 H221 0.939 no
C23 C24 1.377(3) yes
C23 H231 0.949 no
C24 H241 0.933 no
